data_4109772
loop_
_publ_author_name
'Theocharis C. Stamatatos'
'Alexander G. Christou'
'Candace M. Jones'
'Brian J. O'Callaghan'
'Khalil A. Abboud'
'Ted A. O'Brien'
'George Christou'

_publ_section_title
;
 "Squaring the Circle": Molecular Squares and Rectangles from
 Chelate-Induced Structural Transformations of Known Fe10 and New Fe12
 Ferric Wheels
;
_journal_name_full 'Journal of the American Chemical Society'
_journal_page_first 9840
_journal_page_last 9841
_journal_paper_doi 10.1021/ja073236c
_journal_volume 129
_journal_year 2007
_chemical_formula_sum 'C11 H1.07 Cl Fe N0.29 O'
_chemical_formula_weight 244.49
_chemical_name_systematic
; 
 ? 
;
_space_group_IT_number 2
_symmetry_cell_setting triclinic
_symmetry_space_group_name_Hall '-P 1'
_symmetry_space_group_name_H-M 'P -1'
_atom_sites_solution_hydrogens geom
_atom_sites_solution_primary direct
_atom_sites_solution_secondary difmap
_audit_creation_method SHELXL-97
_cell_angle_alpha 81.343(2)
_cell_angle_beta 77.927(2)
_cell_angle_gamma 75.815(2)
_cell_formula_units_Z 14
_cell_length_a 12.6962(16)
_cell_length_b 17.318(2)
_cell_length_c 18.741(3)
_cell_measurement_temperature 173(2)
_cell_volume 3885.2(9)
_computing_structure_refinement 'SHELXL-97 (Sheldrick, 1997)'
_computing_structure_solution 'SHELXS-97 (Sheldrick, 1990)'
_diffrn_ambient_temperature 173(2)
_diffrn_measured_fraction_theta_full 0.967
_diffrn_measured_fraction_theta_max 0.967
_diffrn_radiation_monochromator graphite
_diffrn_radiation_source 'fine-focus sealed tube'
_diffrn_radiation_type MoK\a
_diffrn_radiation_wavelength 0.71073
_diffrn_reflns_av_R_equivalents 0.1097
_diffrn_reflns_av_sigmaI/netI 0.1532
_diffrn_reflns_limit_h_max 15
_diffrn_reflns_limit_h_min -15
_diffrn_reflns_limit_k_max 20
_diffrn_reflns_limit_k_min -13
_diffrn_reflns_limit_l_max 22
_diffrn_reflns_limit_l_min -21
_diffrn_reflns_number 19782
_diffrn_reflns_theta_full 25.00
_diffrn_reflns_theta_max 25.00
_diffrn_reflns_theta_min 2.57
_exptl_absorpt_coefficient_mu 1.561
_exptl_crystal_density_diffrn 1.463
_exptl_crystal_F_000 1681
_refine_diff_density_max 1.737
_refine_diff_density_min -0.863
_refine_diff_density_rms 0.186
_refine_ls_extinction_method none
_refine_ls_goodness_of_fit_ref 1.846
_refine_ls_hydrogen_treatment mixed
_refine_ls_matrix_type full
_refine_ls_number_parameters 751
_refine_ls_number_reflns 13228
_refine_ls_number_restraints 0
_refine_ls_restrained_S_all 1.846
_refine_ls_R_factor_all 0.2864
_refine_ls_R_factor_gt 0.1728
_refine_ls_shift/su_max 0.610
_refine_ls_shift/su_mean 0.038
_refine_ls_structure_factor_coef Fsqd
_refine_ls_weighting_details 'calc w=1/[\s^2^(Fo^2^)+(0.1000P)^2^+0.0000P] where P=(Fo^2^+2Fc^2^)/3'
_refine_ls_weighting_scheme calc
_refine_ls_wR_factor_gt 0.3894
_refine_ls_wR_factor_ref 0.4325
_reflns_number_gt 5436
_reflns_number_total 13228
_reflns_threshold_expression >2sigma(I)
_cod_data_source_file ja073236csi20070507_053418.cif
_cod_data_source_block st105
_cod_database_code 4109772

loop_
_symmetry_equiv_pos_as_xyz
'x, y, z'
'-x, -y, -z'

loop_
_atom_site_label
_atom_site_type_symbol
_atom_site_fract_x
_atom_site_fract_y
_atom_site_fract_z
_atom_site_U_iso_or_equiv
_atom_site_adp_type
_atom_site_occupancy
_atom_site_symmetry_multiplicity
_atom_site_calc_flag
_atom_site_refinement_flags
Fe1 Fe 0.75646(17) 0.61720(15) 0.16627(16) 0.1136(14) Uani 1 1 d .
Fe2 Fe 0.75716(13) 0.61341(12) 0.36270(16) 0.0782(10) Uani 1 1 d .
Fe3 Fe 0.61597(14) 0.80044(12) 0.35749(14) 0.0784(9) Uani 1 1 d .
Fe4 Fe 0.61808(14) 0.79909(13) 0.16005(16) 0.0876(11) Uani 1 1 d .
O1 O 0.7948(6) 0.5748(5) 0.2636(6) 0.076(4) Uani 1 1 d .
O2 O 0.6305(6) 0.6931(5) 0.3368(5) 0.064(3) Uani 1 1 d .
O3 O 0.6048(7) 0.8458(6) 0.2571(6) 0.081(4) Uani 1 1 d .
O4 O 0.6342(6) 0.6928(5) 0.2017(5) 0.071(3) Uani 1 1 d .
O5 O 0.6200(8) 0.7690(7) 0.0591(6) 0.096(4) Uani 1 1 d .
O6 O 0.7279(11) 0.6459(8) 0.0591(7) 0.178(9) Uani 1 1 d .
O7 O 0.6141(7) 0.7659(6) 0.4682(6) 0.072(3) Uani 1 1 d .
O8 O 0.7210(8) 0.6420(6) 0.4709(7) 0.077(3) Uani 1 1 d .
O9 O 0.7749(7) 0.8046(5) 0.3415(6) 0.076(3) Uani 1 1 d .
O10 O 0.8688(7) 0.6796(6) 0.3410(10) 0.136(7) Uani 1 1 d .
O11 O 0.7759(7) 0.8109(7) 0.1341(7) 0.120(6) Uani 1 1 d .
O12 O 0.8714(8) 0.6814(9) 0.1372(9) 0.171(8) Uani 1 1 d .
N1 N 0.8843(14) 0.5147(14) 0.1201(11) 0.171(13) Uani 1 1 d .
N2 N 0.6756(11) 0.5221(8) 0.1702(7) 0.086(5) Uani 1 1 d .
N3 N 0.8831(8) 0.5161(7) 0.4015(9) 0.087(5) Uani 1 1 d .
N4 N 0.6739(7) 0.5184(6) 0.4044(6) 0.050(3) Uani 1 1 d .
N5 N 0.4392(9) 0.8331(8) 0.3855(8) 0.086(5) Uani 1 1 d .
N6 N 0.5767(9) 0.9197(7) 0.3862(8) 0.087(5) Uani 1 1 d .
N7 N 0.4403(8) 0.8314(7) 0.1757(8) 0.077(4) Uani 1 1 d .
N8 N 0.5783(9) 0.9220(8) 0.1094(8) 0.094(5) Uani 1 1 d .
C1 C 0.9970(15) 0.5281(17) 0.1041(14) 0.24(2) Uani 1 1 d .
C2 C 1.0710(18) 0.450(2) 0.0689(16) 0.21(2) Uani 1 1 d .
C3 C 1.031(3) 0.3803(18) 0.0654(17) 0.21(2) Uani 1 1 d .
C4 C 0.923(2) 0.3800(15) 0.0885(12) 0.192(17) Uani 1 1 d .
C5 C 0.858(2) 0.4498(16) 0.1207(13) 0.147(13) Uani 1 1 d .
C6 C 0.740(2) 0.4504(14) 0.1466(11) 0.123(10) Uani 1 1 d .
C7 C 0.701(2) 0.3871(17) 0.1523(15) 0.139(10) Uani 1 1 d .
C8 C 0.583(2) 0.3899(12) 0.1807(13) 0.118(8) Uani 1 1 d .
C9 C 0.5218(17) 0.4583(13) 0.2077(12) 0.111(7) Uani 1 1 d .
C10 C 0.5707(13) 0.5268(12) 0.2008(10) 0.093(6) Uani 1 1 d .
C11 C 0.9889(10) 0.5217(9) 0.3946(11) 0.092(6) Uani 1 1 d .
C12 C 1.0624(11) 0.4551(10) 0.4200(13) 0.118(9) Uani 1 1 d .
C13 C 1.0293(12) 0.3883(10) 0.4620(14) 0.118(8) Uani 1 1 d .
C14 C 0.9194(11) 0.3825(9) 0.4668(11) 0.090(6) Uani 1 1 d .
C15 C 0.8491(9) 0.4514(8) 0.4341(10) 0.073(5) Uani 1 1 d .
C16 C 0.7313(9) 0.4490(8) 0.4338(9) 0.063(5) Uani 1 1 d .
C17 C 0.6862(10) 0.3845(8) 0.4621(8) 0.060(4) Uani 1 1 d .
C18 C 0.5760(10) 0.3877(8) 0.4547(9) 0.061(4) Uani 1 1 d .
C19 C 0.5186(9) 0.4572(8) 0.4189(8) 0.059(4) Uani 1 1 d .
C20 C 0.5685(9) 0.5214(7) 0.3943(7) 0.044(4) Uani 1 1 d .
C21 C 0.3751(11) 0.7779(10) 0.3838(9) 0.078(6) Uani 1 1 d .
C22 C 0.2572(11) 0.7981(13) 0.4048(10) 0.106(8) Uani 1 1 d .
C23 C 0.2126(13) 0.8811(14) 0.4275(12) 0.120(9) Uani 1 1 d .
C24 C 0.2773(14) 0.9337(11) 0.4274(13) 0.127(9) Uani 1 1 d .
C25 C 0.3942(11) 0.9084(10) 0.4050(11) 0.100(7) Uani 1 1 d .
C26 C 0.4693(12) 0.9600(10) 0.4058(12) 0.101(7) Uani 1 1 d .
C27 C 0.4362(15) 1.0340(12) 0.4236(11) 0.100(7) Uani 1 1 d .
C28 C 0.518(2) 1.0769(12) 0.4227(13) 0.136(9) Uani 1 1 d .
C29 C 0.6295(17) 1.0415(10) 0.3996(14) 0.131(9) Uani 1 1 d .
C30 C 0.6570(15) 0.9626(11) 0.3863(12) 0.108(7) Uani 1 1 d .
C31 C 0.3787(11) 0.7785(11) 0.2053(9) 0.084(6) Uani 1 1 d .
C32 C 0.2607(12) 0.8005(13) 0.2158(11) 0.106(7) Uani 1 1 d .
C33 C 0.2121(12) 0.8815(13) 0.1936(12) 0.107(7) Uani 1 1 d .
C34 C 0.2787(14) 0.9385(13) 0.1609(12) 0.120(8) Uani 1 1 d .
C35 C 0.3966(12) 0.9070(12) 0.1526(11) 0.097(6) Uani 1 1 d .
C36 C 0.4702(13) 0.9577(10) 0.1117(11) 0.089(6) Uani 1 1 d .
C37 C 0.4377(16) 1.0391(10) 0.0860(12) 0.108(7) Uani 1 1 d .
C38 C 0.5159(19) 1.0805(10) 0.0529(14) 0.127(9) Uani 1 1 d .
C39 C 0.6301(18) 1.0449(12) 0.0471(15) 0.153(11) Uani 1 1 d .
C40 C 0.6570(14) 0.9656(10) 0.0732(12) 0.116(8) Uani 1 1 d .
C41 C 0.6692(15) 0.7033(13) 0.0264(14) 0.147(12) Uani 1 1 d .
C42 C 0.652(2) 0.7020(14) -0.0544(10) 0.155(12) Uani 1 1 d .
C43 C 0.6639(11) 0.7004(9) 0.5045(12) 0.073(6) Uani 1 1 d .
C44 C 0.6481(15) 0.7002(9) 0.5856(13) 0.094(6) Uani 1 1 d .
C45 C 0.8661(11) 0.7519(10) 0.3306(12) 0.105(8) Uani 1 1 d .
C46 C 0.9668(12) 0.7837(10) 0.3186(14) 0.123(9) Uani 1 1 d .
C47 C 0.8640(15) 0.7618(16) 0.1318(16) 0.202(17) Uani 1 1 d .
C48 C 0.9698(14) 0.7877(17) 0.1058(18) 0.24(2) Uani 1 1 d .
Cl1 Cl 0.2702(3) 0.5905(3) 0.3196(3) 0.0897(15) Uani 1 1 d .
O14 O 0.1734(13) 0.6362(10) 0.3591(9) 0.051(5) Uiso 0.50 1 d P
O15 O 0.2912(10) 0.5060(8) 0.3381(7) 0.025(3) Uiso 0.50 1 d P
O16 O 0.3638(13) 0.6176(9) 0.3149(9) 0.040(4) Uiso 0.50 1 d P
Cl2 Cl 0.0955(3) 0.1525(3) 0.4718(3) 0.0884(15) Uani 1 1 d .
O21 O 0.1785(17) 0.1801(12) 0.4894(11) 0.075(6) Uiso 0.50 1 d P
O22 O -0.0037(18) 0.1920(13) 0.4744(12) 0.080(6) Uiso 0.50 1 d P
O23 O 0.0902(13) 0.0752(10) 0.5007(9) 0.050(5) Uiso 0.50 1 d P
O24 O 0.163(3) 0.1437(19) 0.3971(18) 0.139(11) Uiso 0.50 1 d P
Cl3 Cl 1.0915(7) 0.1709(5) 0.1307(5) 0.184(3) Uiso 1 1 d .
O31 O 1.0695(11) 0.1206(9) 0.0964(8) 0.031(4) Uiso 0.50 1 d P
O32 O 0.9677(15) 0.1965(11) 0.1351(10) 0.064(5) Uiso 0.50 1 d P
O20 O 0.959(5) 0.357(4) 0.254(3) 0.52(3) Uiso 1 1 d .
N9 N 0.594(5) 0.008(3) 0.230(3) 0.37(3) Uiso 1 1 d .
C49 C 0.655(6) 0.048(4) 0.225(4) 0.35(3) Uiso 1 1 d .
C50 C 0.710(3) 0.139(2) 0.1898(18) 0.205(13) Uiso 1 1 d .
N110 N 0.955(2) 0.4326(17) 0.2762(13) 0.183(9) Uiso 1 1 d .
C111 C 1.065(3) 0.395(2) 0.278(2) 0.220(15) Uiso 1 1 d .
N100 N 0.425(2) 0.2237(18) 0.2300(15) 0.212(11) Uiso 1 1 d .
C101 C 0.375(2) 0.164(2) 0.2430(16) 0.161(10) Uiso 1 1 d .
C102 C 0.314(3) 0.111(2) 0.2732(19) 0.200(13) Uiso 1 1 d .
N120 N 0.929(2) 0.0019(18) 0.2681(16) 0.237(12) Uiso 1 1 d .
C121 C 0.969(2) 0.0415(19) 0.3443(17) 0.188(12) Uiso 1 1 d .

loop_
_atom_site_aniso_label
_atom_site_aniso_U_11
_atom_site_aniso_U_22
_atom_site_aniso_U_33
_atom_site_aniso_U_23
_atom_site_aniso_U_13
_atom_site_aniso_U_12
Fe1 0.0377(12) 0.0909(19) 0.135(2) 0.0758(17) 0.0358(13) 0.0350(12)
Fe2 0.0161(9) 0.0377(12) 0.163(3) 0.0313(14) -0.0144(12) 0.0006(8)
Fe3 0.0195(9) 0.0469(13) 0.139(2) 0.0390(13) 0.0025(11) 0.0059(9)
Fe4 0.0246(10) 0.0588(15) 0.143(3) 0.0568(15) -0.0004(12) 0.0062(10)
O1 0.031(5) 0.046(6) 0.112(9) 0.031(6) 0.018(5) 0.015(4)
O2 0.013(4) 0.047(6) 0.119(9) 0.022(5) -0.012(4) 0.001(4)
O3 0.047(6) 0.064(7) 0.102(9) 0.029(6) 0.005(5) 0.005(5)
O4 0.021(4) 0.060(6) 0.091(8) 0.036(5) 0.018(4) 0.016(4)
O5 0.060(7) 0.076(8) 0.101(10) 0.052(7) 0.010(6) 0.020(6)
O6 0.115(10) 0.154(13) 0.118(11) 0.097(10) 0.061(8) 0.109(10)
O7 0.032(5) 0.056(6) 0.106(9) 0.015(6) -0.001(5) 0.007(5)
O8 0.062(7) 0.043(6) 0.132(11) -0.017(7) -0.052(7) 0.011(5)
O9 0.030(5) 0.046(6) 0.139(10) 0.014(6) -0.007(5) -0.001(4)
O10 0.026(5) 0.024(6) 0.34(2) 0.029(9) -0.032(8) 0.001(5)
O11 0.026(5) 0.104(9) 0.179(13) 0.093(9) 0.001(6) 0.003(6)
O12 0.037(6) 0.139(12) 0.242(17) 0.130(12) 0.039(8) 0.010(7)
N1 0.076(11) 0.163(19) 0.146(17) 0.105(16) 0.074(10) 0.065(13)
N2 0.076(9) 0.069(9) 0.060(9) 0.022(7) 0.022(7) 0.036(7)
N3 0.014(5) 0.035(7) 0.198(15) 0.030(8) -0.023(7) -0.002(5)
N4 0.020(5) 0.040(6) 0.083(9) 0.020(6) -0.012(5) -0.006(5)
N5 0.031(6) 0.061(9) 0.127(12) 0.040(8) 0.001(7) 0.020(6)
N6 0.036(7) 0.046(8) 0.156(14) 0.030(8) -0.005(7) 0.001(6)
N7 0.028(6) 0.051(8) 0.121(12) 0.027(8) -0.004(7) 0.019(6)
N8 0.040(7) 0.065(9) 0.147(14) 0.047(9) -0.019(8) 0.015(7)
C1 0.065(12) 0.24(3) 0.22(3) 0.18(2) 0.090(15) 0.102(16)
C2 0.069(14) 0.23(3) 0.18(3) 0.13(3) 0.081(15) 0.094(19)
C3 0.22(4) 0.13(2) 0.15(2) 0.08(2) 0.06(2) 0.09(2)
C4 0.14(2) 0.17(2) 0.109(18) 0.068(16) 0.088(16) 0.116(18)
C5 0.112(18) 0.12(2) 0.103(17) 0.062(16) 0.055(14) 0.073(17)
C6 0.13(2) 0.072(14) 0.088(15) 0.029(13) 0.039(13) 0.051(15)
C7 0.103(19) 0.11(2) 0.15(2) -0.001(18) 0.003(16) 0.051(17)
C8 0.17(2) 0.058(13) 0.119(19) -0.033(13) -0.039(16) 0.005(15)
C9 0.114(16) 0.082(15) 0.121(19) -0.049(14) 0.034(13) -0.014(13)
C10 0.052(10) 0.099(15) 0.091(14) 0.021(11) 0.007(9) 0.017(10)
C11 0.024(7) 0.053(10) 0.20(2) -0.001(11) -0.042(10) 0.007(7)
C12 0.022(7) 0.052(11) 0.28(3) 0.033(13) -0.061(11) -0.003(7)
C13 0.043(9) 0.048(10) 0.28(3) 0.006(14) -0.076(13) -0.008(8)
C14 0.034(8) 0.049(10) 0.186(19) 0.015(11) -0.050(10) 0.006(7)
C15 0.022(6) 0.032(8) 0.162(17) 0.008(9) -0.026(8) 0.000(6)
C16 0.022(6) 0.038(8) 0.124(14) 0.026(8) -0.028(7) -0.005(6)
C17 0.039(7) 0.043(8) 0.099(12) 0.018(8) -0.020(8) -0.020(7)
C18 0.030(7) 0.049(9) 0.106(13) -0.001(9) -0.007(7) -0.020(7)
C19 0.028(7) 0.054(9) 0.095(12) 0.021(8) -0.014(7) -0.024(7)
C20 0.022(6) 0.042(8) 0.060(10) -0.012(7) -0.002(6) 0.004(6)
C21 0.032(7) 0.092(12) 0.086(12) 0.046(10) 0.001(8) -0.009(8)
C22 0.021(7) 0.164(19) 0.096(14) 0.068(13) -0.010(8) 0.000(10)
C23 0.030(8) 0.123(18) 0.153(19) 0.070(15) 0.000(10) 0.022(11)
C24 0.042(10) 0.081(14) 0.21(2) 0.046(14) 0.008(12) 0.019(10)
C25 0.031(8) 0.063(11) 0.154(17) 0.056(11) 0.010(9) 0.023(8)
C26 0.041(9) 0.042(10) 0.18(2) 0.038(11) 0.008(10) 0.005(8)
C27 0.083(13) 0.057(12) 0.125(17) 0.039(11) 0.000(11) 0.005(10)
C28 0.15(2) 0.059(13) 0.15(2) 0.039(13) 0.020(17) 0.012(14)
C29 0.091(14) 0.029(10) 0.22(2) 0.055(12) 0.021(14) 0.009(10)
C30 0.075(12) 0.058(12) 0.16(2) 0.028(12) 0.002(12) -0.001(10)
C31 0.027(7) 0.107(14) 0.102(14) 0.019(11) -0.007(8) -0.004(9)
C32 0.032(8) 0.129(17) 0.138(18) -0.002(14) -0.012(10) 0.010(10)
C33 0.033(9) 0.118(17) 0.135(18) 0.016(14) -0.013(10) 0.026(10)
C34 0.044(10) 0.131(18) 0.135(18) 0.018(14) -0.001(10) 0.043(11)
C35 0.042(9) 0.097(15) 0.133(17) 0.002(12) -0.028(10) 0.024(10)
C36 0.056(10) 0.071(12) 0.128(17) 0.030(11) -0.024(10) -0.006(9)
C37 0.106(15) 0.047(11) 0.16(2) 0.018(12) -0.070(14) 0.024(11)
C38 0.112(17) 0.048(11) 0.20(2) 0.062(13) -0.047(16) -0.013(12)
C39 0.111(17) 0.093(15) 0.24(3) 0.114(17) -0.075(17) -0.031(13)
C40 0.076(12) 0.074(12) 0.17(2) 0.083(13) -0.027(12) -0.013(10)
C41 0.073(12) 0.103(16) 0.16(2) 0.071(16) 0.055(13) 0.058(12)
C42 0.19(2) 0.14(2) 0.038(12) 0.007(12) 0.031(13) 0.082(17)
C43 0.026(7) 0.040(10) 0.16(2) 0.006(11) -0.026(10) -0.014(7)
C44 0.109(14) 0.050(11) 0.137(19) 0.025(11) -0.080(13) -0.016(10)
C45 0.024(7) 0.062(12) 0.19(2) 0.042(12) 0.011(10) 0.007(8)
C46 0.037(8) 0.051(10) 0.26(3) 0.001(13) 0.022(12) -0.025(8)
C47 0.052(11) 0.18(2) 0.27(3) 0.20(2) 0.006(14) 0.001(13)
C48 0.036(10) 0.23(3) 0.35(4) 0.22(3) -0.011(15) -0.019(14)
Cl1 0.050(2) 0.094(3) 0.110(4) -0.015(3) -0.014(2) 0.014(2)
Cl2 0.060(2) 0.074(3) 0.129(4) 0.010(3) -0.030(3) -0.012(2)

loop_
_atom_type_symbol
_atom_type_description
_atom_type_scat_dispersion_real
_atom_type_scat_dispersion_imag
_atom_type_scat_source
C C 0.0033 0.0016 'International Tables Vol C Tables 4.2.6.8 and 6.1.1.4'
H H 0.0000 0.0000 'International Tables Vol C Tables 4.2.6.8 and 6.1.1.4'
N N 0.0061 0.0033 'International Tables Vol C Tables 4.2.6.8 and 6.1.1.4'
O O 0.0106 0.0060 'International Tables Vol C Tables 4.2.6.8 and 6.1.1.4'
Cl Cl 0.1484 0.1585 'International Tables Vol C Tables 4.2.6.8 and 6.1.1.4'
Fe Fe 0.3463 0.8444 'International Tables Vol C Tables 4.2.6.8 and 6.1.1.4'

loop_
_geom_angle_atom_site_label_1
_geom_angle_atom_site_label_2
_geom_angle_atom_site_label_3
_geom_angle
O4 Fe1 O1 94.9(4)
O4 Fe1 O12 101.7(5)
O1 Fe1 O12 95.3(6)
O4 Fe1 O6 92.5(4)
O1 Fe1 O6 171.8(5)
O12 Fe1 O6 86.5(7)
O4 Fe1 N2 97.8(4)
O1 Fe1 N2 90.2(5)
O12 Fe1 N2 159.2(6)
O6 Fe1 N2 85.4(6)
O4 Fe1 N1 170.4(8)
O1 Fe1 N1 88.0(6)
O12 Fe1 N1 87.1(8)
O6 Fe1 N1 84.1(6)
N2 Fe1 N1 73.0(8)
O2 Fe2 O10 99.7(4)
O2 Fe2 O1 91.8(4)
O10 Fe2 O1 94.4(6)
O2 Fe2 O8 92.3(4)
O10 Fe2 O8 88.7(6)
O1 Fe2 O8 174.3(4)
O2 Fe2 N4 97.4(3)
O10 Fe2 N4 162.1(4)
O1 Fe2 N4 90.1(4)
O8 Fe2 N4 85.5(4)
O2 Fe2 N3 172.4(4)
O10 Fe2 N3 87.2(4)
O1 Fe2 N3 90.9(5)
O8 Fe2 N3 84.5(5)
N4 Fe2 N3 75.5(4)
O2 Fe3 O3 93.6(5)
O2 Fe3 O9 99.9(4)
O3 Fe3 O9 91.8(4)
O2 Fe3 O7 92.6(4)
O3 Fe3 O7 172.6(4)
O9 Fe3 O7 91.1(4)
O2 Fe3 N6 172.2(4)
O3 Fe3 N6 87.6(5)
O9 Fe3 N6 87.7(4)
O7 Fe3 N6 85.7(5)
O2 Fe3 N5 98.4(5)
O3 Fe3 N5 88.7(4)
O9 Fe3 N5 161.6(5)
O7 Fe3 N5 86.4(4)
N6 Fe3 N5 73.9(5)
O4 Fe4 O11 101.9(4)
O4 Fe4 O5 92.5(5)
O11 Fe4 O5 92.9(5)
O4 Fe4 O3 95.2(4)
O11 Fe4 O3 88.5(5)
O5 Fe4 O3 171.8(4)
O4 Fe4 N7 98.4(4)
O11 Fe4 N7 159.6(5)
O5 Fe4 N7 88.7(5)
O3 Fe4 N7 87.2(5)
O4 Fe4 N8 172.6(5)
O11 Fe4 N8 85.1(4)
O5 Fe4 N8 84.6(5)
O3 Fe4 N8 87.4(5)
N7 Fe4 N8 74.7(4)
Fe1 O1 Fe2 135.7(4)
Fe3 O2 Fe2 117.5(5)
Fe3 O3 Fe4 134.8(5)
Fe1 O4 Fe4 119.6(4)
C41 O5 Fe4 132.0(13)
C41 O6 Fe1 134.7(17)
C43 O7 Fe3 132.5(12)
C43 O8 Fe2 136.0(12)
C45 O9 Fe3 133.9(10)
C45 O10 Fe2 135.3(9)
C47 O11 Fe4 132.2(14)
C47 O12 Fe1 131.4(10)
C5 N1 C1 126(2)
C5 N1 Fe1 119.0(15)
C1 N1 Fe1 114(2)
C10 N2 C6 119.7(19)
C10 N2 Fe1 122.4(13)
C6 N2 Fe1 117.5(15)
C15 N3 C11 121.7(12)
C15 N3 Fe2 115.7(8)
C11 N3 Fe2 122.6(9)
C16 N4 C20 118.3(10)
C16 N4 Fe2 118.5(7)
C20 N4 Fe2 122.6(8)
C25 N5 C21 122.8(12)
C25 N5 Fe3 116.8(11)
C21 N5 Fe3 120.4(10)
C26 N6 C30 115.5(14)
C26 N6 Fe3 121.4(12)
C30 N6 Fe3 123.1(10)
C31 N7 C35 122.5(13)
C31 N7 Fe4 121.8(9)
C35 N7 Fe4 115.7(11)
C36 N8 C40 118.0(13)
C36 N8 Fe4 117.6(11)
C40 N8 Fe4 124.3(9)
N1 C1 C2 105(3)
C3 C2 C1 124(2)
C4 C3 C2 120(3)
C3 C4 C5 115(3)
N1 C5 C4 128(3)
N1 C5 C6 115(2)
C4 C5 C6 116(3)
C7 C6 N2 122(2)
C7 C6 C5 122(2)
N2 C6 C5 115(2)
C6 C7 C8 121(2)
C9 C8 C7 117(2)
C8 C9 C10 119.6(19)
N2 C10 C9 120.4(17)
N3 C11 C12 117.4(14)
C11 C12 C13 123.3(13)
C12 C13 C14 117.6(14)
C13 C14 C15 115.5(14)
N3 C15 C14 123.6(11)
N3 C15 C16 117.3(11)
C14 C15 C16 119.0(12)
N4 C16 C17 123.4(10)
N4 C16 C15 112.7(11)
C17 C16 C15 123.9(11)
C16 C17 C18 118.6(12)
C19 C18 C17 118.3(11)
C20 C19 C18 119.7(11)
N4 C20 C19 121.3(11)
N5 C21 C22 121.0(16)
C21 C22 C23 113.8(17)
C24 C23 C22 123.7(15)
C23 C24 C25 118.4(19)
N5 C25 C24 120.3(18)
N5 C25 C26 117.8(13)
C24 C25 C26 121.8(17)
C27 C26 N6 126.2(17)
C27 C26 C25 123.7(16)
N6 C26 C25 110.1(15)
C26 C27 C28 117.7(17)
C29 C28 C27 120(2)
C30 C29 C28 119(2)
C29 C30 N6 122.0(16)
N7 C31 C32 121.4(16)
C33 C32 C31 117.1(17)
C32 C33 C34 121.5(14)
C33 C34 C35 115.0(17)
N7 C35 C34 122.4(18)
N7 C35 C36 118.8(13)
C34 C35 C36 118.6(17)
N8 C36 C37 120.9(16)
N8 C36 C35 112.7(13)
C37 C36 C35 125.7(16)
C38 C37 C36 119.5(17)
C37 C38 C39 121.5(15)
C40 C39 C38 116.5(18)
C39 C40 N8 123.2(17)
O6 C41 O5 120(3)
O6 C41 C42 122(2)
O5 C41 C42 117.4(15)
O8 C43 O7 120.5(19)
O8 C43 C44 123.0(15)
O7 C43 C44 116.5(16)
O10 C45 O9 121.9(13)
O10 C45 C46 122.2(13)
O9 C45 C46 114.9(15)
O11 C47 O12 123(2)
O11 C47 C48 120(2)
O12 C47 C48 115.5(19)
O16 Cl1 O14 115.0(10)
O16 Cl1 O15 110.2(9)
O14 Cl1 O15 116.7(9)
O22 Cl2 O21 124.6(14)
O22 Cl2 O23 106.6(12)
O21 Cl2 O23 114.9(12)
O22 Cl2 O24 116.0(16)
O21 Cl2 O24 88.0(15)
O23 Cl2 O24 104.2(14)
O31 Cl3 O32 76.2(10)
Cl3 O31 O32 58.3(9)
Cl3 O32 O31 45.5(7)
N110 O20 C111 50(2)
N9 C49 C50 154(7)
C111 N110 O20 79(3)
N110 C111 O20 51(2)
N100 C101 C102 165(3)

loop_
_geom_bond_atom_site_label_1
_geom_bond_atom_site_label_2
_geom_bond_distance
Fe1 O4 1.844(8)
Fe1 O1 1.973(11)
Fe1 O12 1.985(13)
Fe1 O6 2.080(15)
Fe1 N2 2.128(16)
Fe1 N1 2.24(2)
Fe2 O2 1.940(7)
Fe2 O10 1.976(10)
Fe2 O1 1.993(12)
Fe2 O8 2.091(12)
Fe2 N4 2.134(9)
Fe2 N3 2.173(10)
Fe3 O2 1.912(9)
Fe3 O3 1.947(11)
Fe3 O9 1.995(8)
Fe3 O7 2.068(11)
Fe3 N6 2.126(14)
Fe3 N5 2.147(11)
Fe4 O4 1.867(8)
Fe4 O11 2.014(9)
Fe4 O5 2.031(14)
Fe4 O3 2.058(13)
Fe4 N7 2.156(10)
Fe4 N8 2.181(12)
O5 C41 1.33(2)
O6 C41 1.250(19)
O7 C43 1.321(17)
O8 C43 1.260(18)
O9 C45 1.286(15)
O10 C45 1.232(18)
O11 C47 1.23(2)
O12 C47 1.36(3)
N1 C5 1.25(4)
N1 C1 1.47(3)
N2 C10 1.324(18)
N2 C6 1.39(2)
N3 C15 1.317(16)
N3 C11 1.349(15)
N4 C16 1.349(14)
N4 C20 1.378(14)
N5 C25 1.36(2)
N5 C21 1.41(2)
N6 C26 1.372(17)
N6 C30 1.40(2)
N7 C31 1.333(18)
N7 C35 1.34(2)
N8 C36 1.354(17)
N8 C40 1.401(19)
C1 C2 1.59(4)
C2 C3 1.43(5)
C3 C4 1.35(4)
C4 C5 1.42(3)
C5 C6 1.48(3)
C6 C7 1.29(3)
C7 C8 1.47(3)
C8 C9 1.35(2)
C9 C10 1.45(3)
C11 C12 1.385(19)
C12 C13 1.40(2)
C13 C14 1.406(18)
C14 C15 1.443(18)
C15 C16 1.508(16)
C16 C17 1.365(16)
C17 C18 1.421(16)
C18 C19 1.400(18)
C19 C20 1.384(16)
C21 C22 1.434(17)
C22 C23 1.50(3)
C23 C24 1.37(3)
C24 C25 1.43(2)
C25 C26 1.46(2)
C26 C27 1.32(2)
C27 C28 1.41(3)
C28 C29 1.40(3)
C29 C30 1.37(3)
C31 C32 1.431(18)
C32 C33 1.42(2)
C33 C34 1.44(3)
C34 C35 1.45(2)
C35 C36 1.46(2)
C36 C37 1.41(2)
C37 C38 1.36(3)
C38 C39 1.42(3)
C39 C40 1.37(2)
C41 C42 1.58(3)
C43 C44 1.49(2)
C45 C46 1.47(2)
C47 C48 1.48(3)
Cl1 O16 1.363(15)
Cl1 O14 1.416(17)
Cl1 O15 1.423(14)
Cl2 O22 1.27(2)
Cl2 O21 1.37(2)
Cl2 O23 1.379(17)
Cl2 O24 1.49(3)
Cl3 O31 1.269(15)
Cl3 O32 1.513(18)
O31 O32 1.73(2)
O20 N110 1.43(6)
O20 C111 1.80(6)
N9 C49 1.14(8)
C49 C50 1.86(7)
N110 C111 1.39(4)
N100 C101 1.30(3)
C101 C102 1.35(4)
N120 C121 1.88(4)
